data_7114979
loop_
_publ_author_name
'Evans, P. Andrew'
'Raina, Sushil'
'Ahsan, Khalid'

_publ_section_title
;
 Intramolecular addition of acyl radicals to \a-substituted vinylogous
 carbonates: demonstrating the effect of ring size on acyclic
 stereocontrolElectronic supplementary information (ESI) available:
 spectral data (IR, 1H and 13C NMR) and high resolution MS for 1/2a-c,
 7--10. See http://www.rsc.org/suppdata/cc/b1/b106766b/
;
_journal_issue 23
_journal_name_full 'Chemical Communications'
_journal_page_first 2504
_journal_paper_doi 10.1039/b106766b
_journal_year 2001
_chemical_formula_sum 'C16 H18 O5'
_chemical_formula_weight 290.30
_chemical_name_systematic
; 
? 
;
_space_group_IT_number 4
_symmetry_cell_setting monoclinic
_symmetry_space_group_name_Hall 'P 2yb'
_symmetry_space_group_name_H-M 'P 1 21 1'
_atom_sites_solution_hydrogens geom
_atom_sites_solution_primary direct
_atom_sites_solution_secondary difmap
_audit_creation_method SHELXL
_cell_angle_alpha 90.00
_cell_angle_beta 93.9331(7)
_cell_angle_gamma 90.00
_cell_formula_units_Z 6
_cell_length_a 8.4891(2)
_cell_length_b 17.5380(3)
_cell_length_c 14.1931(2)
_cell_measurement_temperature 198(2)
_cell_volume 2108.12(7)
_computing_structure_refinement 'SHELXL-93 (Sheldrick, 1993)'
_computing_structure_solution 'SHELXS-86 (Sheldrick, 1990)'
_diffrn_ambient_temperature 198(2)
_diffrn_measurement_device 'Siemen's P4/CCD'
_diffrn_radiation_monochromator graphite
_diffrn_radiation_source 'fine-focus sealed tube'
_diffrn_radiation_type MoK\a
_diffrn_radiation_wavelength 0.71073
_diffrn_reflns_av_R_equivalents 0.0391
_diffrn_reflns_av_sigmaI/netI 0.0707
_diffrn_reflns_limit_h_max 9
_diffrn_reflns_limit_h_min -10
_diffrn_reflns_limit_k_max 20
_diffrn_reflns_limit_k_min -20
_diffrn_reflns_limit_l_max 19
_diffrn_reflns_limit_l_min -19
_diffrn_reflns_number 8835
_diffrn_reflns_theta_max 28.44
_diffrn_reflns_theta_min 1.44
_exptl_absorpt_coefficient_mu 0.102
_exptl_crystal_colour Colorless
_exptl_crystal_density_diffrn 1.372
_exptl_crystal_description Plate
_exptl_crystal_F_000 924
_exptl_crystal_size_max 0.50
_exptl_crystal_size_mid 0.10
_exptl_crystal_size_min 0.10
_refine_diff_density_max 0.311
_refine_diff_density_min -0.255
_refine_diff_density_rms 0.054
_refine_ls_abs_structure_details 'Flack H D (1983), Acta Cryst. A39, 876-881'
_refine_ls_abs_structure_Flack 1.49(72)
_refine_ls_extinction_method none
_refine_ls_goodness_of_fit_all 0.904
_refine_ls_goodness_of_fit_obs 0.939
_refine_ls_matrix_type full
_refine_ls_number_parameters 568
_refine_ls_number_reflns 7297
_refine_ls_number_restraints 1
_refine_ls_restrained_S_all 1.003
_refine_ls_restrained_S_obs 0.939
_refine_ls_R_factor_all 0.0581
_refine_ls_R_factor_obs 0.0444
_refine_ls_shift/esd_max -0.001
_refine_ls_shift/esd_mean 0.000
_refine_ls_structure_factor_coef Fsqd
_refine_ls_weighting_details 'w=1/[\s^2^(Fo^2^)+(0.0734P)^2^+0.0000P] where P=(Fo^2^+2Fc^2^)/3'
_refine_ls_weighting_scheme calc
_refine_ls_wR_factor_all 0.1292
_refine_ls_wR_factor_obs 0.1093
_reflns_number_observed 6032
_reflns_number_total 7301
_reflns_observed_criterion >2sigma(I)
_cod_data_source_file b106766b.txt
_cod_data_source_block paev23
_cod_depositor_comments
;
The following automatic conversions were performed:

'_symmetry_cell_setting' value 'Monoclinic' changed to 'monoclinic'
according to
/usr/data/users/saulius/automatic-downloads/retrospective/RSC/lib/dictionaries/cif_core.dic
dictionary named 'cif_core.dic' version 2.4.2 from 2011-04-26.

Automatic conversion script
Id: cif_fix_values 2281 2013-09-26 08:29:07Z andrius 

The following automatic conversions were performed:

'_refine_ls_weighting_scheme' value 'calc
w=1/[\s^2^(Fo^2^)+(0.0734P)^2^+0.0000P] where P=(Fo^2^+2Fc^2^)/3' was
changed to 'calc'. New tag '_refine_ls_weighting_details' was
created. The value of the new tag was set to
'w=1/[\s^2^(Fo^2^)+(0.0734P)^2^+0.0000P] where P=(Fo^2^+2Fc^2^)/3'.

Automatic conversion script
Id: cif_fix_values 3143 2015-03-26 13:38:13Z robertas 
;
_cod_original_cell_volume 2108.09(6)
_cod_original_sg_symbol_H-M P2(1)
_cod_database_code 7114979

loop_
_symmetry_equiv_pos_as_xyz
'x, y, z'
'-x, y+1/2, -z'

loop_
_atom_site_aniso_label
_atom_site_aniso_U_11
_atom_site_aniso_U_22
_atom_site_aniso_U_33
_atom_site_aniso_U_23
_atom_site_aniso_U_13
_atom_site_aniso_U_12
O1A 0.0350(10) 0.0388(14) 0.0237(9) -0.0034(8) -0.0013(8) 0.0164(9)
O2A 0.0286(9) 0.0244(12) 0.0200(9) -0.0034(7) 0.0028(7) 0.0018(8)
O3A 0.0319(9) 0.0323(13) 0.0215(9) -0.0057(8) 0.0005(7) 0.0059(8)
O4A 0.0306(9) 0.0425(14) 0.0276(10) 0.0030(9) 0.0018(8) 0.0071(9)
O5A 0.0460(12) 0.069(2) 0.0351(11) -0.0035(11) -0.0150(10) -0.0124(12)
O1B 0.0347(9) 0.0192(12) 0.0245(9) -0.0059(7) 0.0062(8) -0.0066(8)
O2B 0.0198(8) 0.0284(12) 0.0184(8) -0.0026(7) 0.0017(6) -0.0068(8)
O3B 0.0202(8) 0.0230(11) 0.0200(8) -0.0018(7) 0.0025(6) -0.0032(7)
O4B 0.0421(10) 0.0273(13) 0.0230(9) -0.0029(8) -0.0012(8) -0.0067(9)
O5B 0.0473(12) 0.044(2) 0.0353(11) -0.0165(10) 0.0007(9) 0.0059(11)
O1C 0.0314(9) 0.0221(12) 0.0215(9) 0.0028(7) 0.0035(7) 0.0061(8)
O2C 0.0198(8) 0.0265(11) 0.0175(8) 0.0012(7) 0.0001(6) 0.0050(7)
O3C 0.0210(8) 0.0274(12) 0.0177(8) 0.0026(7) 0.0012(6) 0.0017(7)
O4C 0.0504(12) 0.0246(13) 0.0281(10) -0.0050(8) -0.0073(9) -0.0034(10)
O5C 0.086(2) 0.050(2) 0.0522(14) -0.0047(12) -0.0352(14) -0.0260(15)
C1A 0.0168(11) 0.031(2) 0.0224(12) -0.0020(11) 0.0014(10) -0.0003(10)
C2A 0.049(2) 0.038(2) 0.0239(13) -0.0064(12) -0.0005(12) 0.018(2)
C3A 0.0212(11) 0.037(2) 0.0191(12) -0.0075(11) 0.0013(9) 0.0002(11)
C4A 0.0229(11) 0.024(2) 0.0210(12) -0.0062(10) 0.0025(10) 0.0002(10)
C5A 0.052(2) 0.021(2) 0.0268(14) -0.0048(11) 0.0048(12) 0.0025(14)
C6A 0.044(2) 0.019(2) 0.0294(14) -0.0011(11) 0.0022(12) -0.0083(13)
C7A 0.0257(12) 0.035(2) 0.0262(13) -0.0016(12) 0.0068(10) -0.0075(12)
C8A 0.0355(14) 0.033(2) 0.0215(13) 0.0005(11) 0.0063(11) 0.0018(13)
C9A 0.0386(14) 0.034(2) 0.0207(13) 0.0039(11) 0.0002(11) -0.0021(13)
C10A 0.0214(11) 0.034(2) 0.0245(13) -0.0023(11) 0.0002(10) -0.0013(11)
C11A 0.0323(13) 0.038(2) 0.0303(14) -0.0057(13) 0.0044(12) -0.0021(13)
C12A 0.044(2) 0.057(2) 0.0160(13) -0.0016(13) 0.0057(12) -0.004(2)
C13A 0.040(2) 0.051(2) 0.0256(14) 0.0092(14) 0.0015(12) 0.001(2)
C14A 0.0284(13) 0.033(2) 0.0276(14) 0.0046(12) 0.0044(11) -0.0030(12)
C15A 0.0150(10) 0.026(2) 0.0247(12) -0.0010(11) 0.0025(9) -0.0056(10)
C16A 0.077(2) 0.055(3) 0.030(2) -0.009(2) 0.004(2) 0.025(2)
C1B 0.0186(10) 0.018(2) 0.0235(12) -0.0018(10) -0.0008(9) -0.0005(10)
C2B 0.0283(12) 0.020(2) 0.0266(13) -0.0045(11) 0.0079(10) -0.0076(11)
C3B 0.0223(11) 0.019(2) 0.0206(11) -0.0011(10) 0.0047(9) 0.0002(10)
C4B 0.0184(10) 0.022(2) 0.0191(11) -0.0010(10) 0.0023(9) -0.0029(10)
C5B 0.0224(11) 0.035(2) 0.0246(13) -0.0013(11) 0.0020(10) -0.0130(12)
C6B 0.0231(11) 0.033(2) 0.0238(13) -0.0016(11) -0.0062(10) -0.0053(12)
C7B 0.0207(11) 0.031(2) 0.0207(12) 0.0043(11) -0.0023(9) 0.0026(11)
C8B 0.0229(11) 0.039(2) 0.0188(12) 0.0039(11) -0.0035(10) -0.0038(12)
C9B 0.0302(13) 0.040(2) 0.0177(12) -0.0104(12) -0.0049(10) -0.0037(13)
C10B 0.0255(11) 0.034(2) 0.0227(13) -0.0025(11) -0.0009(10) -0.0019(12)
C11B 0.0282(12) 0.044(2) 0.0249(13) 0.0040(13) 0.0016(10) -0.0023(13)
C12B 0.052(2) 0.049(2) 0.0186(13) 0.0030(13) 0.0046(13) 0.011(2)
C13B 0.062(2) 0.034(2) 0.0234(14) -0.0052(13) -0.0003(13) 0.002(2)
C14B 0.045(2) 0.024(2) 0.0244(13) 0.0000(11) -0.0039(12) 0.0020(13)
C15B 0.0190(10) 0.023(2) 0.0186(12) -0.0003(10) -0.0014(9) 0.0057(10)
C16B 0.0327(14) 0.047(2) 0.0269(14) -0.0015(13) 0.0062(11) -0.0065(14)
C1C 0.0162(10) 0.019(2) 0.0232(12) 0.0008(10) 0.0020(9) -0.0013(10)
C2C 0.0259(11) 0.019(2) 0.0265(13) 0.0046(10) -0.0003(10) 0.0041(11)
C3C 0.0199(10) 0.0182(15) 0.0199(11) -0.0003(10) -0.0007(9) -0.0043(10)
C4C 0.0202(11) 0.021(2) 0.0174(11) -0.0003(10) -0.0026(9) 0.0018(10)
C5C 0.0253(12) 0.029(2) 0.0255(13) 0.0006(11) -0.0010(10) 0.0094(11)
C6C 0.0247(12) 0.030(2) 0.0237(12) -0.0073(11) 0.0016(10) 0.0017(11)
C7C 0.0221(11) 0.028(2) 0.0214(12) 0.0011(11) 0.0039(9) -0.0009(11)
C8C 0.0322(13) 0.034(2) 0.0195(12) -0.0006(11) 0.0037(10) -0.0032(13)
C9C 0.051(2) 0.034(2) 0.0254(14) -0.0037(12) -0.0068(13) -0.0068(15)
C10C 0.0223(11) 0.036(2) 0.0247(12) 0.0041(12) 0.0038(10) 0.0077(12)
C11C 0.0253(12) 0.054(2) 0.0270(13) 0.0109(14) 0.0013(11) 0.0090(13)
C12C 0.0277(13) 0.055(2) 0.0208(13) 0.0021(13) 0.0002(11) -0.0051(14)
C13C 0.0268(12) 0.038(2) 0.0287(13) -0.0062(12) 0.0063(11) -0.0054(13)
C14C 0.0215(11) 0.024(2) 0.0287(13) -0.0010(11) 0.0039(10) -0.0012(11)
C15C 0.0154(10) 0.024(2) 0.0246(12) 0.0003(10) 0.0021(9) -0.0047(10)
C16C 0.045(2) 0.048(2) 0.0237(14) 0.0077(13) 0.0002(12) 0.007(2)

loop_
_atom_site_label
_atom_site_type_symbol
_atom_site_fract_x
_atom_site_fract_y
_atom_site_fract_z
_atom_site_U_iso_or_equiv
_atom_site_thermal_displace_type
_atom_site_occupancy
_atom_site_calc_flag
_atom_site_refinement_flags
O1A O 0.3431(2) 0.49251(12) 0.56898(13) 0.0327(5) Uani 1 d .
O2A O 0.2074(2) 0.60574(11) 0.53763(11) 0.0243(4) Uani 1 d .
O3A O 0.3179(2) 0.52545(12) 0.31599(12) 0.0287(4) Uani 1 d .
O4A O 0.0646(2) 0.62534(13) 0.23706(13) 0.0336(5) Uani 1 d .
O5A O -0.0100(3) 0.5517(2) 0.11502(15) 0.0508(7) Uani 1 d .
O1B O 0.2382(2) 0.97180(11) 0.40456(12) 0.0260(4) Uani 1 d .
O2B O 0.0706(2) 0.86818(11) 0.37664(11) 0.0222(4) Uani 1 d .
O3B O 0.2114(2) 0.93088(11) 0.15321(11) 0.0210(4) Uani 1 d .
O4B O 0.1088(2) 0.77524(12) 0.09163(12) 0.0309(5) Uani 1 d .
O5B O 0.2893(3) 0.75734(14) -0.01300(14) 0.0422(6) Uani 1 d .
O1C O 0.7490(2) 0.65793(11) 0.46169(12) 0.0249(4) Uani 1 d .
O2C O 0.5674(2) 0.75418(11) 0.48767(11) 0.0213(4) Uani 1 d .
O3C O 0.7025(2) 0.66828(11) 0.71290(11) 0.0221(4) Uani 1 d .
O4C O 0.6102(2) 0.81243(12) 0.78832(13) 0.0348(5) Uani 1 d .
O5C O 0.8015(3) 0.8090(2) 0.9042(2) 0.0647(8) Uani 1 d .
C1A C 0.2112(3) 0.5370(2) 0.5877(2) 0.0234(6) Uani 1 d .
H1AA H 0.1124(3) 0.5076(2) 0.5707(2) 0.028 Uiso 1 calc R
C2A C 0.3393(4) 0.4722(2) 0.4711(2) 0.0370(7) Uani 1 d .
H2AA H 0.2447(4) 0.4409(2) 0.4537(2) 0.044 Uiso 1 calc R
H2AB H 0.4342(4) 0.4421(2) 0.4585(2) 0.044 Uiso 1 calc R
C3A C 0.3349(3) 0.5444(2) 0.4139(2) 0.0256(6) Uani 1 d .
H3AA H 0.4349(3) 0.5736(2) 0.4277(2) 0.031 Uiso 1 calc R
C4A C 0.1956(3) 0.5923(2) 0.4384(2) 0.0227(6) Uani 1 d .
H4AA H 0.0956(3) 0.5642(2) 0.4206(2) 0.027 Uiso 1 calc R
C5A C 0.1954(4) 0.6666(2) 0.3861(2) 0.0332(7) Uani 1 d .
H5AA H 0.2834(4) 0.6989(2) 0.4125(2) 0.040 Uiso 1 calc R
H5AB H 0.0952(4) 0.6939(2) 0.3942(2) 0.040 Uiso 1 calc R
C6A C 0.2134(3) 0.6530(2) 0.2821(2) 0.0310(6) Uani 1 d .
H6AA H 0.2429(3) 0.7020(2) 0.2517(2) 0.037 Uiso 1 calc R
C7A C 0.3296(3) 0.5916(2) 0.2590(2) 0.0288(6) Uani 1 d .
H7AA H 0.4402(3) 0.6115(2) 0.2611(2) 0.035 Uiso 1 calc R
C8A C 0.2687(3) 0.5708(2) 0.1588(2) 0.0297(6) Uani 1 d .
H8AA H 0.3048(3) 0.6111(2) 0.1153(2) 0.036 Uiso 1 calc R
C9A C 0.0936(3) 0.5795(2) 0.1645(2) 0.0311(7) Uani 1 d .
C10A C 0.1583(3) 0.6219(2) 0.7241(2) 0.0266(6) Uani 1 d .
H10A H 0.1093(3) 0.6572(2) 0.6806(2) 0.032 Uiso 1 calc R
C11A C 0.1667(3) 0.6378(2) 0.8202(2) 0.0334(7) Uani 1 d .
H11A H 0.1231(3) 0.6837(2) 0.8423(2) 0.040 Uiso 1 calc R
C12A C 0.2382(4) 0.5870(2) 0.8833(2) 0.0389(8) Uani 1 d .
H12A H 0.2441(4) 0.5980(2) 0.9490(2) 0.047 Uiso 1 calc R
C13A C 0.3011(4) 0.5203(2) 0.8516(2) 0.0386(8) Uani 1 d .
H13A H 0.3513(4) 0.4856(2) 0.8954(2) 0.046 Uiso 1 calc R
C14A C 0.2918(3) 0.5037(2) 0.7564(2) 0.0294(6) Uani 1 d .
H14A H 0.3338(3) 0.4571(2) 0.7349(2) 0.035 Uiso 1 calc R
C15A C 0.2210(3) 0.5549(2) 0.6919(2) 0.0220(6) Uani 1 d .
C16A C 0.3179(5) 0.4950(2) 0.1221(2) 0.0537(10) Uani 1 d .
H16A H 0.4331(5) 0.4936(2) 0.1204(2) 0.081 Uiso 1 calc R
H16B H 0.2691(5) 0.4873(2) 0.0582(2) 0.081 Uiso 1 calc R
H16C H 0.2838(5) 0.4545(2) 0.1636(2) 0.081 Uiso 1 calc R
C1B C 0.1989(3) 0.8980(2) 0.4338(2) 0.0203(5) Uani 1 d .
H1BA H 0.2926(3) 0.8639(2) 0.4298(2) 0.024 Uiso 1 calc R
C2B C 0.2877(3) 0.9728(2) 0.3101(2) 0.0246(6) Uani 1 d .
H2BA H 0.3851(3) 0.9422(2) 0.3065(2) 0.030 Uiso 1 calc R
H2BB H 0.3106(3) 1.0258(2) 0.2911(2) 0.030 Uiso 1 calc R
C3B C 0.1567(3) 0.9398(2) 0.2448(2) 0.0204(5) Uani 1 d .
H3BA H 0.0628(3) 0.9743(2) 0.2421(2) 0.024 Uiso 1 calc R
C4B C 0.1123(3) 0.8624(2) 0.2809(2) 0.0199(5) Uani 1 d .
H4BA H 0.2045(3) 0.8272(2) 0.2781(2) 0.024 Uiso 1 calc R
C5B C -0.0260(3) 0.8306(2) 0.2200(2) 0.0273(6) Uani 1 d .
H5BA H -0.0425(3) 0.7765(2) 0.2365(2) 0.033 Uiso 1 calc R
H5BB H -0.1230(3) 0.8592(2) 0.2324(2) 0.033 Uiso 1 calc R
C6B C 0.0037(3) 0.8367(2) 0.1169(2) 0.0271(6) Uani 1 d .
H6BA H -0.0991(3) 0.8314(2) 0.0786(2) 0.033 Uiso 1 calc R
C7B C 0.0862(3) 0.9084(2) 0.0859(2) 0.0242(6) Uani 1 d .
H7BA H 0.0098(3) 0.9509(2) 0.0718(2) 0.029 Uiso 1 calc R
C8B C 0.1595(3) 0.8810(2) -0.0021(2) 0.0271(6) Uani 1 d .
H8BA H 0.0744(3) 0.8809(2) -0.0545(2) 0.032 Uiso 1 calc R
C9B C 0.1966(3) 0.7991(2) 0.0219(2) 0.0294(7) Uani 1 d .
C10B C 0.0747(3) 0.8402(2) 0.5701(2) 0.0275(6) Uani 1 d .
H10B H 0.0489(3) 0.7974(2) 0.5310(2) 0.033 Uiso 1 calc R
C11B C 0.0323(3) 0.8412(2) 0.6630(2) 0.0322(7) Uani 1 d .
H11B H -0.0248(3) 0.7996(2) 0.6868(2) 0.039 Uiso 1 calc R
C12B C 0.0724(4) 0.9018(2) 0.7202(2) 0.0399(8) Uani 1 d .
H12B H 0.0435(4) 0.9024(2) 0.7837(2) 0.048 Uiso 1 calc R
C13B C 0.1547(4) 0.9617(2) 0.6854(2) 0.0400(8) Uani 1 d .
H13B H 0.1835(4) 1.0037(2) 0.7253(2) 0.048 Uiso 1 calc R
C14B C 0.1962(3) 0.9618(2) 0.5925(2) 0.0314(6) Uani 1 d .
H14B H 0.2534(3) 1.0034(2) 0.5689(2) 0.038 Uiso 1 calc R
C15B C 0.1540(3) 0.9010(2) 0.5348(2) 0.0204(5) Uani 1 d .
C16B C 0.2977(3) 0.9253(2) -0.0364(2) 0.0353(7) Uani 1 d .
H16D H 0.2649(3) 0.9778(2) -0.0507(2) 0.053 Uiso 1 calc R
H16E H 0.3331(3) 0.9012(2) -0.0936(2) 0.053 Uiso 1 calc R
H16F H 0.3845(3) 0.9255(2) 0.0128(2) 0.053 Uiso 1 calc R
C1C C 0.6997(3) 0.7322(2) 0.4391(2) 0.0194(5) Uani 1 d .
H1CA H 0.7886(3) 0.7683(2) 0.4556(2) 0.023 Uiso 1 calc R
C2C C 0.7959(3) 0.6501(2) 0.5601(2) 0.0238(6) Uani 1 d .
H2CA H 0.8868(3) 0.6838(2) 0.5775(2) 0.029 Uiso 1 calc R
H2CB H 0.8275(3) 0.5968(2) 0.5745(2) 0.029 Uiso 1 calc R
C3C C 0.6566(3) 0.6720(2) 0.6147(2) 0.0194(5) Uani 1 d .
H3CA H 0.5672(3) 0.6359(2) 0.5994(2) 0.023 Uiso 1 calc R
C4C C 0.6065(3) 0.7521(2) 0.5878(2) 0.0197(5) Uani 1 d .
H4CA H 0.6960(3) 0.7878(2) 0.6039(2) 0.024 Uiso 1 calc R
C5C C 0.4658(3) 0.7758(2) 0.6404(2) 0.0266(6) Uani 1 d .
H5CA H 0.3707(3) 0.7480(2) 0.6149(2) 0.032 Uiso 1 calc R
H5CB H 0.4465(3) 0.8311(2) 0.6315(2) 0.032 Uiso 1 calc R
C6C C 0.4961(3) 0.7584(2) 0.7448(2) 0.0262(6) Uani 1 d .
H6CA H 0.3947(3) 0.7626(2) 0.7764(2) 0.031 Uiso 1 calc R
C7C C 0.5717(3) 0.6822(2) 0.7686(2) 0.0237(6) Uani 1 d .
H7CA H 0.4936(3) 0.6394(2) 0.7652(2) 0.028 Uiso 1 calc R
C8C C 0.6401(3) 0.6969(2) 0.8688(2) 0.0284(6) Uani 1 d .
H8CA H 0.5508(3) 0.6974(2) 0.9112(2) 0.034 Uiso 1 calc R
C9C C 0.6966(4) 0.7774(2) 0.8589(2) 0.0370(7) Uani 1 d .
C10C C 0.5668(3) 0.7952(2) 0.2968(2) 0.0275(6) Uani 1 d .
H10C H 0.5275(3) 0.8327(2) 0.3373(2) 0.033 Uiso 1 calc R
C11C C 0.5325(3) 0.8002(2) 0.2005(2) 0.0355(7) Uani 1 d .
H11C H 0.4682(3) 0.8406(2) 0.1752(2) 0.043 Uiso 1 calc R
C12C C 0.5911(3) 0.7468(2) 0.1411(2) 0.0345(7) Uani 1 d .
H12C H 0.5684(3) 0.7505(2) 0.0747(2) 0.041 Uiso 1 calc R
C13C C 0.6840(3) 0.6873(2) 0.1786(2) 0.0308(7) Uani 1 d .
H13C H 0.7244(3) 0.6503(2) 0.1378(2) 0.037 Uiso 1 calc R
C14C C 0.7173(3) 0.6819(2) 0.2745(2) 0.0248(6) Uani 1 d .
H14C H 0.7809(3) 0.6412(2) 0.2997(2) 0.030 Uiso 1 calc R
C15C C 0.6582(3) 0.7358(2) 0.3347(2) 0.0212(6) Uani 1 d .
C16C C 0.7637(4) 0.6409(2) 0.9094(2) 0.0390(8) Uani 1 d .
H16G H 0.7164(4) 0.5901(2) 0.9133(2) 0.059 Uiso 1 calc R
H16H H 0.8024(4) 0.6576(2) 0.9727(2) 0.059 Uiso 1 calc R
H16I H 0.8520(4) 0.6389(2) 0.8684(2) 0.059 Uiso 1 calc R

loop_
_atom_type_symbol
_atom_type_description
_atom_type_scat_dispersion_real
_atom_type_scat_dispersion_imag
_atom_type_scat_source
C C 0.0033 0.0016 'International Tables Vol C Tables 4.2.6.8 and 6.1.1.4'
H H 0.0000 0.0000 'International Tables Vol C Tables 4.2.6.8 and 6.1.1.4'
O O 0.0106 0.0060 'International Tables Vol C Tables 4.2.6.8 and 6.1.1.4'

loop_
_geom_angle_atom_site_label_1
_geom_angle_atom_site_label_2
_geom_angle_atom_site_label_3
_geom_angle
C1A O1A C2A 110.9(2)
C1A O2A C4A 111.0(2)
C7A O3A C3A 111.0(2)
C9A O4A C6A 109.7(2)
C1B O1B C2B 112.2(2)
C1B O2B C4B 109.9(2)
C3B O3B C7B 111.5(2)
C9B O4B C6B 109.2(2)
C1C O1C C2C 111.8(2)
C1C O2C C4C 109.8(2)
C3C O3C C7C 111.3(2)
C9C O4C C6C 109.2(2)
O2A C1A O1A 112.0(2)
O2A C1A C15A 108.5(2)
O1A C1A C15A 108.0(2)
O1A C2A C3A 108.2(2)
O3A C3A C2A 109.1(2)
O3A C3A C4A 109.0(2)
C2A C3A C4A 109.6(2)
O2A C4A C5A 110.1(2)
O2A C4A C3A 108.4(2)
C5A C4A C3A 110.2(2)
C4A C5A C6A 110.5(2)
O4A C6A C7A 103.0(2)
O4A C6A C5A 109.7(2)
C7A C6A C5A 115.8(2)
O3A C7A C6A 112.7(2)
O3A C7A C8A 107.7(2)
C6A C7A C8A 100.9(2)
C16A C8A C9A 114.2(3)
C16A C8A C7A 116.9(2)
C9A C8A C7A 101.5(2)
O5A C9A O4A 122.0(3)
O5A C9A C8A 128.3(3)
O4A C9A C8A 109.6(2)
C15A C10A C11A 120.0(3)
C12A C11A C10A 120.1(3)
C11A C12A C13A 120.1(3)
C12A C13A C14A 120.2(3)
C13A C14A C15A 120.1(3)
C10A C15A C14A 119.4(2)
C10A C15A C1A 120.3(2)
C14A C15A C1A 120.2(3)
O1B C1B O2B 111.1(2)
O1B C1B C15B 109.2(2)
O2B C1B C15B 108.8(2)
O1B C2B C3B 108.5(2)
O3B C3B C4B 108.5(2)
O3B C3B C2B 109.3(2)
C4B C3B C2B 109.1(2)
O2B C4B C3B 110.1(2)
O2B C4B C5B 109.6(2)
C3B C4B C5B 109.8(2)
C6B C5B C4B 110.7(2)
O4B C6B C5B 109.4(2)
O4B C6B C7B 103.8(2)
C5B C6B C7B 116.8(2)
O3B C7B C8B 108.1(2)
O3B C7B C6B 111.7(2)
C8B C7B C6B 101.5(2)
C9B C8B C7B 102.0(2)
C9B C8B C16B 114.1(2)
C7B C8B C16B 118.3(2)
O5B C9B O4B 121.5(3)
O5B C9B C8B 128.2(3)
O4B C9B C8B 110.3(2)
C15B C10B C11B 120.1(3)
C12B C11B C10B 120.2(3)
C11B C12B C13B 119.6(3)
C12B C13B C14B 120.7(3)
C15B C14B C13B 119.5(3)
C10B C15B C14B 119.9(2)
C10B C15B C1B 118.8(2)
C14B C15B C1B 121.3(2)
O1C C1C O2C 112.2(2)
O1C C1C C15C 108.2(2)
O2C C1C C15C 109.3(2)
O1C C2C C3C 107.6(2)
O3C C3C C2C 108.7(2)
O3C C3C C4C 110.1(2)
C2C C3C C4C 108.9(2)
O2C C4C C3C 108.4(2)
O2C C4C C5C 110.2(2)
C3C C4C C5C 110.5(2)
C4C C5C C6C 109.9(2)
O4C C6C C7C 102.7(2)
O4C C6C C5C 110.2(2)
C7C C6C C5C 115.9(2)
O3C C7C C6C 111.2(2)
O3C C7C C8C 106.6(2)
C6C C7C C8C 100.8(2)
C9C C8C C7C 100.2(2)
C9C C8C C16C 115.2(2)
C7C C8C C16C 117.0(3)
O5C C9C O4C 122.2(3)
O5C C9C C8C 128.0(3)
O4C C9C C8C 109.7(2)
C11C C10C C15C 120.5(3)
C12C C11C C10C 120.2(3)
C11C C12C C13C 119.6(2)
C14C C13C C12C 120.3(3)
C13C C14C C15C 120.2(3)
C10C C15C C14C 119.3(2)
C10C C15C C1C 120.2(2)
C14C C15C C1C 120.5(2)

loop_
_geom_bond_atom_site_label_1
_geom_bond_atom_site_label_2
_geom_bond_distance
O1A C1A 1.405(3)
O1A C2A 1.433(3)
O2A C1A 1.398(3)
O2A C4A 1.425(3)
O3A C7A 1.422(4)
O3A C3A 1.427(3)
O4A C9A 1.343(4)
O4A C6A 1.459(3)
O5A C9A 1.191(3)
O1B C1B 1.406(3)
O1B C2B 1.432(3)
O2B C1B 1.413(3)
O2B C4B 1.431(3)
O3B C3B 1.419(3)
O3B C7B 1.434(3)
O4B C9B 1.345(3)
O4B C6B 1.459(4)
O5B C9B 1.207(3)
O1C C1C 1.399(3)
O1C C2C 1.432(3)
O2C C1C 1.411(3)
O2C C4C 1.438(3)
O3C C3C 1.422(3)
O3C C7C 1.428(3)
O4C C9C 1.348(4)
O4C C6C 1.461(3)
O5C C9C 1.199(4)
C1A C15A 1.509(3)
C2A C3A 1.502(4)
C3A C4A 1.510(4)
C4A C5A 1.499(4)
C5A C6A 1.513(4)
C6A C7A 1.512(4)
C7A C8A 1.523(4)
C8A C16A 1.498(5)
C8A C9A 1.502(4)
C10A C15A 1.381(4)
C10A C11A 1.389(4)
C11A C12A 1.374(5)
C12A C13A 1.374(5)
C13A C14A 1.379(4)
C14A C15A 1.389(4)
C1B C15B 1.509(3)
C2B C3B 1.514(3)
C3B C4B 1.507(4)
C4B C5B 1.516(3)
C5B C6B 1.506(4)
C6B C7B 1.518(4)
C7B C8B 1.512(4)
C8B C9B 1.503(5)
C8B C16B 1.515(4)
C10B C15B 1.374(4)
C10B C11B 1.392(4)
C11B C12B 1.365(5)
C12B C13B 1.374(5)
C13B C14B 1.388(4)
C14B C15B 1.377(4)
C1C C15C 1.501(3)
C2C C3C 1.508(3)
C3C C4C 1.509(4)
C4C C5C 1.509(3)
C5C C6C 1.518(3)
C6C C7C 1.511(4)
C7C C8C 1.520(3)
C8C C9C 1.500(5)
C8C C16C 1.523(4)
C10C C11C 1.380(4)
C10C C15C 1.384(4)
C11C C12C 1.376(5)
C12C C13C 1.391(4)
C13C C14C 1.374(4)
C14C C15C 1.392(4)
